data_7150251
loop_
_publ_author_name
'Danila, Crenguta'
'B\"ohmer, Volker'
'Bolte, Michael'

_publ_section_title
;
 Conformational properties of cyanomethoxy calix[4]arenes.
;
_journal_issue 19
_journal_name_full 'Organic &amp; biomolecular chemistry'
_journal_page_first 3508
_journal_page_last 3513
_journal_paper_doi 10.1039/b507780j
_journal_volume 3
_journal_year 2005
_chemical_formula_sum 'C54 H66 N2 O4'
_chemical_formula_weight 807.09
_chemical_name_systematic
;
?
;
_space_group_IT_number 2
_symmetry_cell_setting triclinic
_symmetry_space_group_name_Hall '-P 1'
_symmetry_space_group_name_H-M 'P -1'
_atom_sites_solution_hydrogens geom
_atom_sites_solution_primary direct
_atom_sites_solution_secondary difmap
_audit_creation_method SHELXL-97
_cell_angle_alpha 105.672(14)
_cell_angle_beta 91.147(15)
_cell_angle_gamma 108.061(14)
_cell_formula_units_Z 1
_cell_length_a 10.4041(19)
_cell_length_b 10.6679(19)
_cell_length_c 11.557(2)
_cell_measurement_reflns_used 20072
_cell_measurement_temperature 173(2)
_cell_measurement_theta_max 25.6
_cell_measurement_theta_min 3.7
_cell_volume 1166.6(4)
_computing_cell_refinement 'X-Area (Stoe & Cie, 2001)'
_computing_data_collection 'X-Area (Stoe & Cie, 2001)'
_computing_data_reduction 'X-Area (Stoe & Cie, 2001)'
_computing_molecular_graphics 'XP in SHELXTL-Plus (Sheldrick, 1991)'
_computing_publication_material SHELXL97
_computing_structure_refinement 'SHELXL97 (Sheldrick, 1997) '
_computing_structure_solution 'SHELXS97 (Sheldrick, 1990) '
_diffrn_ambient_temperature 173(2)
_diffrn_measured_fraction_theta_full 0.995
_diffrn_measured_fraction_theta_max 0.956
_diffrn_measurement_device_type 'STOE IPDS II two-circle-diffractometer'
_diffrn_measurement_method \w
_diffrn_radiation_monochromator graphite
_diffrn_radiation_source 'fine-focus sealed tube'
_diffrn_radiation_type MoK\a
_diffrn_radiation_wavelength 0.71073
_diffrn_reflns_av_R_equivalents 0.0723
_diffrn_reflns_av_sigmaI/netI 0.0361
_diffrn_reflns_limit_h_max 12
_diffrn_reflns_limit_h_min -12
_diffrn_reflns_limit_k_max 12
_diffrn_reflns_limit_k_min -12
_diffrn_reflns_limit_l_max 14
_diffrn_reflns_limit_l_min -7
_diffrn_reflns_number 14867
_diffrn_reflns_theta_full 25.00
_diffrn_reflns_theta_max 25.71
_diffrn_reflns_theta_min 3.17
_diffrn_standards_decay_% 0
_diffrn_standards_interval_time 0
_diffrn_standards_number 0
_exptl_absorpt_coefficient_mu 0.071
_exptl_absorpt_correction_type none
_exptl_crystal_colour colourless
_exptl_crystal_density_diffrn 1.149
_exptl_crystal_density_method 'not measured'
_exptl_crystal_description block
_exptl_crystal_F_000 436
_exptl_crystal_size_max 0.49
_exptl_crystal_size_mid 0.36
_exptl_crystal_size_min 0.32
_refine_diff_density_max 0.584
_refine_diff_density_min -0.504
_refine_diff_density_rms 0.125
_refine_ls_extinction_method none
_refine_ls_goodness_of_fit_ref 1.222
_refine_ls_hydrogen_treatment mixed
_refine_ls_matrix_type full
_refine_ls_number_parameters 272
_refine_ls_number_reflns 4239
_refine_ls_number_restraints 0
_refine_ls_restrained_S_all 1.222
_refine_ls_R_factor_all 0.1132
_refine_ls_R_factor_gt 0.0983
_refine_ls_shift/su_max 0.000
_refine_ls_shift/su_mean 0.000
_refine_ls_structure_factor_coef Fsqd
_refine_ls_weighting_details
;
calc w=1/[\s^2^(Fo^2^)+(0.1421P)^2^+4.4600P] where

P=(Fo^2^+2Fc^2^)/3
;
_refine_ls_weighting_scheme calc
_refine_ls_wR_factor_gt 0.3160
_refine_ls_wR_factor_ref 0.3313
_reflns_number_gt 3565
_reflns_number_total 4239
_reflns_threshold_expression I>2\s(I)
_cod_data_source_file b507780j.txt
_cod_data_source_block boeh34
_cod_depositor_comments
;
The following automatic conversions were performed:
'_symmetry_cell_setting' value 'Triclinic' changed to 'triclinic'
according to '/home/saulius/struct/CIF-dictionaries/cif_core.dic'
dictionary named 'cif_core.dic' version 2.4.1 from 2010-06-29.

Automatic conversion script
Id: cif_fix_enum 1527 2010-12-29 10:47:43Z saulius 
;
_cod_database_code 7150251

loop_
_symmetry_equiv_pos_as_xyz
'x, y, z'
'-x, -y, -z'

loop_
_atom_site_label
_atom_site_type_symbol
_atom_site_fract_x
_atom_site_fract_y
_atom_site_fract_z
_atom_site_U_iso_or_equiv
_atom_site_adp_type
_atom_site_occupancy
_atom_site_symmetry_multiplicity
_atom_site_calc_flag
_atom_site_refinement_flags
_atom_site_disorder_assembly
_atom_site_disorder_group
C1 C 0.4382(6) 0.1125(6) 0.3461(6) 0.0197(13) Uani 1 1 d . . .
H1A H 0.4661 0.0445 0.3751 0.024 Uiso 1 1 calc R . .
H1B H 0.3861 0.0632 0.2653 0.024 Uiso 1 1 calc R . .
C11 C 0.5667(6) 0.2208(6) 0.3304(6) 0.0167(12) Uani 1 1 d . . .
C12 C 0.6447(6) 0.3355(6) 0.4250(5) 0.0156(12) Uani 1 1 d . . .
C13 C 0.7591(6) 0.4336(6) 0.4061(5) 0.0147(12) Uani 1 1 d . . .
C14 C 0.8007(6) 0.4137(6) 0.2902(6) 0.0199(13) Uani 1 1 d . . .
H14 H 0.8815 0.4780 0.2773 0.024 Uiso 1 1 calc R . .
C15 C 0.7257(6) 0.3001(6) 0.1913(6) 0.0198(13) Uani 1 1 d . . .
C16 C 0.6091(6) 0.2076(6) 0.2148(6) 0.0175(12) Uani 1 1 d . . .
H16 H 0.5559 0.1321 0.1495 0.021 Uiso 1 1 calc R . .
O12 O 0.6015(4) 0.3586(4) 0.5421(4) 0.0177(9) Uani 1 1 d . . .
C121 C 0.6223(7) 0.2704(7) 0.6088(6) 0.0231(14) Uani 1 1 d . . .
H12A H 0.5937 0.1745 0.5552 0.028 Uiso 1 1 calc R . .
H12B H 0.5646 0.2728 0.6759 0.028 Uiso 1 1 calc R . .
C122 C 0.7647(7) 0.3112(7) 0.6582(6) 0.0266(14) Uani 1 1 d . . .
N123 N 0.8763(7) 0.3407(8) 0.7000(7) 0.0448(18) Uani 1 1 d . . .
C17 C 0.7743(7) 0.2876(7) 0.0655(6) 0.0264(14) Uani 1 1 d . . .
C171 C 0.6818(12) 0.1673(12) -0.0296(7) 0.073(4) Uani 1 1 d . . .
H17A H 0.7172 0.1643 -0.1079 0.110 Uiso 1 1 calc R . .
H17B H 0.5909 0.1761 -0.0339 0.110 Uiso 1 1 calc R . .
H17C H 0.6763 0.0823 -0.0097 0.110 Uiso 1 1 calc R . .
C172 C 0.9198(10) 0.2782(12) 0.0702(9) 0.057(3) Uani 1 1 d . . .
H17D H 0.9800 0.3580 0.1329 0.085 Uiso 1 1 calc R . .
H17E H 0.9537 0.2770 -0.0084 0.085 Uiso 1 1 calc R . .
H17F H 0.9177 0.1934 0.0892 0.085 Uiso 1 1 calc R . .
C173 C 0.7891(11) 0.4249(10) 0.0347(8) 0.053(2) Uani 1 1 d . . .
H17G H 0.8502 0.5026 0.0986 0.080 Uiso 1 1 calc R . .
H17H H 0.6995 0.4364 0.0288 0.080 Uiso 1 1 calc R . .
H17I H 0.8267 0.4219 -0.0427 0.080 Uiso 1 1 calc R . .
C2 C 0.8358(5) 0.5646(6) 0.5059(6) 0.0159(12) Uani 1 1 d . . .
H2A H 0.9345 0.5886 0.4983 0.019 Uiso 1 1 calc R . .
H2B H 0.8211 0.5481 0.5856 0.019 Uiso 1 1 calc R . .
C21 C 0.7889(6) 0.6850(6) 0.4994(5) 0.0147(11) Uani 1 1 d . . .
C22 C 0.7054(5) 0.7328(6) 0.5796(5) 0.0140(11) Uani 1 1 d . . .
C23 C 0.6579(6) 0.8387(5) 0.5687(5) 0.0157(12) Uani 1 1 d . . .
C24 C 0.7019(6) 0.9011(6) 0.4799(5) 0.0176(12) Uani 1 1 d . . .
H24 H 0.6713 0.9745 0.4738 0.021 Uiso 1 1 calc R . .
C25 C 0.7905(6) 0.8607(6) 0.3978(6) 0.0185(12) Uani 1 1 d . . .
C26 C 0.8307(6) 0.7508(6) 0.4093(6) 0.0190(12) Uani 1 1 d . . .
H26 H 0.8884 0.7192 0.3544 0.023 Uiso 1 1 calc R . .
O22 O 0.6552(4) 0.6651(4) 0.6650(4) 0.0189(9) Uani 1 1 d . . .
C221 C 0.7388(9) 0.7230(8) 0.7805(6) 0.0341(17) Uani 1 1 d . . .
H22A H 0.7422 0.8193 0.8175 0.041 Uiso 1 1 calc R . .
H22B H 0.8327 0.7218 0.7703 0.041 Uiso 1 1 calc R . .
C222 C 0.6731(11) 0.6339(9) 0.8587(8) 0.049(2) Uani 1 1 d . . .
H222 H 0.7222 0.6513 0.9347 0.058 Uiso 1 1 calc R . .
C223 C 0.5548(11) 0.5345(10) 0.8327(9) 0.051(2) Uani 1 1 d . . .
H22C H 0.5015 0.5128 0.7579 0.061 Uiso 1 1 calc R . .
H22D H 0.5227 0.4844 0.8889 0.061 Uiso 1 1 calc R . .
C27 C 0.8327(7) 0.9312(7) 0.2986(6) 0.0258(14) Uani 1 1 d . . .
C271 C 0.8699(8) 1.0860(7) 0.3483(7) 0.0329(16) Uani 1 1 d . . .
H27A H 0.7939 1.1086 0.3875 0.049 Uiso 1 1 calc R . .
H27B H 0.8890 1.1278 0.2821 0.049 Uiso 1 1 calc R . .
H27C H 0.9508 1.1219 0.4077 0.049 Uiso 1 1 calc R . .
C272 C 0.9510(13) 0.8963(13) 0.2394(12) 0.081(5) Uani 1 1 d . . .
H27D H 0.9266 0.7961 0.2061 0.121 Uiso 1 1 calc R . .
H27E H 1.0309 0.9309 0.2997 0.121 Uiso 1 1 calc R . .
H27F H 0.9721 0.9393 0.1741 0.121 Uiso 1 1 calc R . .
C273 C 0.7082(11) 0.8805(10) 0.2003(7) 0.054(3) Uani 1 1 d . . .
H27G H 0.6312 0.9029 0.2375 0.081 Uiso 1 1 calc R . .
H27H H 0.6828 0.7806 0.1646 0.081 Uiso 1 1 calc R . .
H27I H 0.7323 0.9263 0.1370 0.081 Uiso 1 1 calc R . .

loop_
_atom_site_aniso_label
_atom_site_aniso_U_11
_atom_site_aniso_U_22
_atom_site_aniso_U_33
_atom_site_aniso_U_23
_atom_site_aniso_U_13
_atom_site_aniso_U_12
C1 0.022(3) 0.009(3) 0.027(3) 0.004(2) 0.011(3) 0.004(2)
C11 0.017(3) 0.013(3) 0.023(3) 0.006(2) 0.005(2) 0.009(2)
C12 0.017(3) 0.014(3) 0.020(3) 0.004(2) 0.007(2) 0.011(2)
C13 0.012(3) 0.012(3) 0.021(3) 0.007(2) 0.000(2) 0.003(2)
C14 0.021(3) 0.018(3) 0.024(3) 0.010(3) 0.008(3) 0.007(2)
C15 0.022(3) 0.022(3) 0.021(3) 0.011(2) 0.007(2) 0.009(3)
C16 0.019(3) 0.015(3) 0.020(3) 0.006(2) 0.004(2) 0.007(2)
O12 0.020(2) 0.014(2) 0.018(2) 0.0049(16) 0.0064(17) 0.0052(16)
C121 0.027(3) 0.020(3) 0.021(3) 0.010(3) 0.007(3) 0.002(3)
C122 0.030(4) 0.033(4) 0.021(3) 0.013(3) 0.008(3) 0.013(3)
N123 0.036(4) 0.064(5) 0.047(4) 0.029(4) 0.006(3) 0.024(3)
C17 0.032(4) 0.028(4) 0.019(3) 0.010(3) 0.011(3) 0.007(3)
C171 0.076(7) 0.079(8) 0.015(4) -0.007(4) 0.011(4) -0.026(6)
C172 0.060(6) 0.079(7) 0.045(5) 0.021(5) 0.028(5) 0.037(5)
C173 0.077(7) 0.058(6) 0.034(5) 0.030(4) 0.016(4) 0.021(5)
C2 0.012(3) 0.014(3) 0.022(3) 0.005(2) 0.001(2) 0.005(2)
C21 0.010(2) 0.013(3) 0.022(3) 0.007(2) 0.000(2) 0.004(2)
C22 0.011(3) 0.014(3) 0.011(3) 0.003(2) -0.001(2) -0.003(2)
C23 0.012(3) 0.006(2) 0.022(3) 0.000(2) 0.004(2) -0.003(2)
C24 0.021(3) 0.014(3) 0.021(3) 0.007(2) 0.005(2) 0.009(2)
C25 0.018(3) 0.016(3) 0.023(3) 0.009(2) 0.005(2) 0.005(2)
C26 0.018(3) 0.017(3) 0.024(3) 0.009(2) 0.008(2) 0.006(2)
O22 0.022(2) 0.018(2) 0.015(2) 0.0075(17) -0.0004(17) 0.0028(17)
C221 0.047(4) 0.035(4) 0.012(3) 0.002(3) -0.007(3) 0.008(3)
C222 0.089(7) 0.049(5) 0.025(4) 0.019(4) 0.016(4) 0.038(5)
C223 0.071(6) 0.060(6) 0.046(5) 0.040(5) 0.030(5) 0.032(5)
C27 0.029(3) 0.027(3) 0.028(3) 0.014(3) 0.013(3) 0.013(3)
C271 0.038(4) 0.021(3) 0.039(4) 0.017(3) 0.005(3) 0.001(3)
C272 0.107(9) 0.106(9) 0.112(9) 0.094(8) 0.096(8) 0.091(8)
C273 0.073(6) 0.045(5) 0.024(4) 0.015(4) -0.007(4) -0.014(5)

loop_
_atom_type_symbol
_atom_type_description
_atom_type_scat_dispersion_real
_atom_type_scat_dispersion_imag
_atom_type_scat_source
C C 0.0033 0.0016 'International Tables Vol C Tables 4.2.6.8 and 6.1.1.4'
H H 0.0000 0.0000 'International Tables Vol C Tables 4.2.6.8 and 6.1.1.4'
N N 0.0061 0.0033 'International Tables Vol C Tables 4.2.6.8 and 6.1.1.4'
O O 0.0106 0.0060 'International Tables Vol C Tables 4.2.6.8 and 6.1.1.4'

loop_
_geom_angle_atom_site_label_1
_geom_angle_atom_site_label_2
_geom_angle_atom_site_label_3
_geom_angle
_geom_angle_site_symmetry_1
_geom_angle_site_symmetry_3
_geom_angle_publ_flag
C11 C1 C23 117.8(5) . 2_666 ?
C11 C1 H1A 107.9 . . ?
C23 C1 H1A 107.9 2_666 . ?
C11 C1 H1B 107.9 . . ?
C23 C1 H1B 107.9 2_666 . ?
H1A C1 H1B 107.2 . . ?
C16 C11 C12 117.6(5) . . ?
C16 C11 C1 118.5(6) . . ?
C12 C11 C1 123.9(5) . . ?
C13 C12 C11 122.1(5) . . ?
C13 C12 O12 117.9(5) . . ?
C11 C12 O12 119.9(5) . . ?
C12 C13 C14 118.5(5) . . ?
C12 C13 C2 122.0(5) . . ?
C14 C13 C2 119.4(5) . . ?
C13 C14 C15 121.9(5) . . ?
C13 C14 H14 119.1 . . ?
C15 C14 H14 119.1 . . ?
C16 C15 C14 117.0(5) . . ?
C16 C15 C17 123.8(6) . . ?
C14 C15 C17 119.1(5) . . ?
C15 C16 C11 122.9(6) . . ?
C15 C16 H16 118.6 . . ?
C11 C16 H16 118.6 . . ?
C12 O12 C121 115.2(4) . . ?
O12 C121 C122 112.0(5) . . ?
O12 C121 H12A 109.2 . . ?
C122 C121 H12A 109.2 . . ?
O12 C121 H12B 109.2 . . ?
C122 C121 H12B 109.2 . . ?
H12A C121 H12B 107.9 . . ?
N123 C122 C121 177.6(7) . . ?
C171 C17 C15 112.8(6) . . ?
C171 C17 C172 110.1(8) . . ?
C15 C17 C172 109.3(6) . . ?
C171 C17 C173 110.9(8) . . ?
C15 C17 C173 108.1(6) . . ?
C172 C17 C173 105.3(7) . . ?
C17 C171 H17A 109.5 . . ?
C17 C171 H17B 109.5 . . ?
H17A C171 H17B 109.5 . . ?
C17 C171 H17C 109.5 . . ?
H17A C171 H17C 109.5 . . ?
H17B C171 H17C 109.5 . . ?
C17 C172 H17D 109.5 . . ?
C17 C172 H17E 109.5 . . ?
H17D C172 H17E 109.5 . . ?
C17 C172 H17F 109.5 . . ?
H17D C172 H17F 109.5 . . ?
H17E C172 H17F 109.5 . . ?
C17 C173 H17G 109.5 . . ?
C17 C173 H17H 109.5 . . ?
H17G C173 H17H 109.5 . . ?
C17 C173 H17I 109.5 . . ?
H17G C173 H17I 109.5 . . ?
H17H C173 H17I 109.5 . . ?
C13 C2 C21 111.5(5) . . ?
C13 C2 H2A 109.3 . . ?
C21 C2 H2A 109.3 . . ?
C13 C2 H2B 109.3 . . ?
C21 C2 H2B 109.3 . . ?
H2A C2 H2B 108.0 . . ?
C22 C21 C26 118.1(5) . . ?
C22 C21 C2 122.2(5) . . ?
C26 C21 C2 119.7(5) . . ?
C21 C22 O22 119.8(5) . . ?
C21 C22 C23 121.5(5) . . ?
O22 C22 C23 118.4(5) . . ?
C24 C23 C22 118.6(5) . . ?
C24 C23 C1 119.9(5) . 2_666 ?
C22 C23 C1 121.5(5) . 2_666 ?
C23 C24 C25 122.9(5) . . ?
C23 C24 H24 118.6 . . ?
C25 C24 H24 118.6 . . ?
C26 C25 C24 116.3(5) . . ?
C26 C25 C27 123.1(6) . . ?
C24 C25 C27 120.6(5) . . ?
C25 C26 C21 122.6(6) . . ?
C25 C26 H26 118.7 . . ?
C21 C26 H26 118.7 . . ?
C22 O22 C221 113.6(5) . . ?
O22 C221 C222 106.2(6) . . ?
O22 C221 H22A 110.5 . . ?
C222 C221 H22A 110.5 . . ?
O22 C221 H22B 110.5 . . ?
C222 C221 H22B 110.5 . . ?
H22A C221 H22B 108.7 . . ?
C223 C222 C221 126.8(8) . . ?
C223 C222 H222 116.6 . . ?
C221 C222 H222 116.6 . . ?
C222 C223 H22C 120.0 . . ?
C222 C223 H22D 120.0 . . ?
H22C C223 H22D 120.0 . . ?
C271 C27 C272 109.4(7) . . ?
C271 C27 C25 111.1(6) . . ?
C272 C27 C25 111.9(6) . . ?
C271 C27 C273 107.3(6) . . ?
C272 C27 C273 108.8(8) . . ?
C25 C27 C273 108.1(6) . . ?
C27 C271 H27A 109.5 . . ?
C27 C271 H27B 109.5 . . ?
H27A C271 H27B 109.5 . . ?
C27 C271 H27C 109.5 . . ?
H27A C271 H27C 109.5 . . ?
H27B C271 H27C 109.5 . . ?
C27 C272 H27D 109.5 . . ?
C27 C272 H27E 109.5 . . ?
H27D C272 H27E 109.5 . . ?
C27 C272 H27F 109.5 . . ?
H27D C272 H27F 109.5 . . ?
H27E C272 H27F 109.5 . . ?
C27 C273 H27G 109.5 . . ?
C27 C273 H27H 109.5 . . ?
H27G C273 H27H 109.5 . . ?
C27 C273 H27I 109.5 . . ?
H27G C273 H27I 109.5 . . ?
H27H C273 H27I 109.5 . . ?

loop_
_geom_bond_atom_site_label_1
_geom_bond_atom_site_label_2
_geom_bond_distance
_geom_bond_site_symmetry_2
_geom_bond_publ_flag
C1 C11 1.523(8) . ?
C1 C23 1.525(8) 2_666 ?
C1 H1A 0.9900 . ?
C1 H1B 0.9900 . ?
C11 C16 1.400(9) . ?
C11 C12 1.406(8) . ?
C12 C13 1.385(8) . ?
C12 O12 1.416(7) . ?
C13 C14 1.398(9) . ?
C13 C2 1.524(8) . ?
C14 C15 1.419(9) . ?
C14 H14 0.9500 . ?
C15 C16 1.392(8) . ?
C15 C17 1.534(8) . ?
C16 H16 0.9500 . ?
O12 C121 1.428(8) . ?
C121 C122 1.464(10) . ?
C121 H12A 0.9900 . ?
C121 H12B 0.9900 . ?
C122 N123 1.162(10) . ?
C17 C171 1.487(11) . ?
C17 C172 1.548(12) . ?
C17 C173 1.563(11) . ?
C171 H17A 0.9800 . ?
C171 H17B 0.9800 . ?
C171 H17C 0.9800 . ?
C172 H17D 0.9800 . ?
C172 H17E 0.9800 . ?
C172 H17F 0.9800 . ?
C173 H17G 0.9800 . ?
C173 H17H 0.9800 . ?
C173 H17I 0.9800 . ?
C2 C21 1.527(8) . ?
C2 H2A 0.9900 . ?
C2 H2B 0.9900 . ?
C21 C22 1.387(8) . ?
C21 C26 1.410(8) . ?
C22 O22 1.393(7) . ?
C22 C23 1.398(8) . ?
C23 C24 1.381(8) . ?
C23 C1 1.525(8) 2_666 ?
C24 C25 1.413(8) . ?
C24 H24 0.9500 . ?
C25 C26 1.398(8) . ?
C25 C27 1.533(8) . ?
C26 H26 0.9500 . ?
O22 C221 1.447(8) . ?
C221 C222 1.508(11) . ?
C221 H22A 0.9900 . ?
C221 H22B 0.9900 . ?
C222 C223 1.316(14) . ?
C222 H222 0.9500 . ?
C223 H22C 0.9500 . ?
C223 H22D 0.9500 . ?
C27 C271 1.513(9) . ?
C27 C272 1.518(10) . ?
C27 C273 1.561(11) . ?
C271 H27A 0.9800 . ?
C271 H27B 0.9800 . ?
C271 H27C 0.9800 . ?
C272 H27D 0.9800 . ?
C272 H27E 0.9800 . ?
C272 H27F 0.9800 . ?
C273 H27G 0.9800 . ?
C273 H27H 0.9800 . ?
C273 H27I 0.9800 . ?

loop_
_geom_torsion_atom_site_label_1
_geom_torsion_atom_site_label_2
_geom_torsion_atom_site_label_3
_geom_torsion_atom_site_label_4
_geom_torsion
_geom_torsion_site_symmetry_1
_geom_torsion_site_symmetry_2
_geom_torsion_site_symmetry_3
_geom_torsion_site_symmetry_4
_geom_torsion_publ_flag
C23 C1 C11 C16 -140.4(6) 2_666 . . . ?
C23 C1 C11 C12 38.4(8) 2_666 . . . ?
C16 C11 C12 C13 0.5(8) . . . . ?
C1 C11 C12 C13 -178.3(5) . . . . ?
C16 C11 C12 O12 175.9(5) . . . . ?
C1 C11 C12 O12 -2.9(8) . . . . ?
C11 C12 C13 C14 -2.9(8) . . . . ?
O12 C12 C13 C14 -178.4(5) . . . . ?
C11 C12 C13 C2 174.1(5) . . . . ?
O12 C12 C13 C2 -1.4(8) . . . . ?
C12 C13 C14 C15 3.1(8) . . . . ?
C2 C13 C14 C15 -174.0(5) . . . . ?
C13 C14 C15 C16 -0.9(9) . . . . ?
C13 C14 C15 C17 177.7(6) . . . . ?
C14 C15 C16 C11 -1.6(9) . . . . ?
C17 C15 C16 C11 179.8(6) . . . . ?
C12 C11 C16 C15 1.8(8) . . . . ?
C1 C11 C16 C15 -179.3(5) . . . . ?
C13 C12 O12 C121 -109.0(6) . . . . ?
C11 C12 O12 C121 75.3(7) . . . . ?
C12 O12 C121 C122 76.7(6) . . . . ?
O12 C121 C122 N123 166(20) . . . . ?
C16 C15 C17 C171 1.3(11) . . . . ?
C14 C15 C17 C171 -177.2(8) . . . . ?
C16 C15 C17 C172 -121.6(7) . . . . ?
C14 C15 C17 C172 59.9(8) . . . . ?
C16 C15 C17 C173 124.3(7) . . . . ?
C14 C15 C17 C173 -54.2(8) . . . . ?
C12 C13 C2 C21 -95.1(6) . . . . ?
C14 C13 C2 C21 81.9(6) . . . . ?
C13 C2 C21 C22 104.6(6) . . . . ?
C13 C2 C21 C26 -75.2(6) . . . . ?
C26 C21 C22 O22 176.1(5) . . . . ?
C2 C21 C22 O22 -3.8(8) . . . . ?
C26 C21 C22 C23 3.0(8) . . . . ?
C2 C21 C22 C23 -176.8(5) . . . . ?
C21 C22 C23 C24 -3.6(8) . . . . ?
O22 C22 C23 C24 -176.7(5) . . . . ?
C21 C22 C23 C1 177.6(5) . . . 2_666 ?
O22 C22 C23 C1 4.5(8) . . . 2_666 ?
C22 C23 C24 C25 1.4(9) . . . . ?
C1 C23 C24 C25 -179.7(6) 2_666 . . . ?
C23 C24 C25 C26 1.0(9) . . . . ?
C23 C24 C25 C27 178.2(6) . . . . ?
C24 C25 C26 C21 -1.5(9) . . . . ?
C27 C25 C26 C21 -178.7(6) . . . . ?
C22 C21 C26 C25 -0.4(9) . . . . ?
C2 C21 C26 C25 179.5(6) . . . . ?
C21 C22 O22 C221 93.4(7) . . . . ?
C23 C22 O22 C221 -93.4(6) . . . . ?
C22 O22 C221 C222 -177.5(6) . . . . ?
O22 C221 C222 C223 -7.7(12) . . . . ?
C26 C25 C27 C271 -138.5(7) . . . . ?
C24 C25 C27 C271 44.4(8) . . . . ?
C26 C25 C27 C272 -15.9(11) . . . . ?
C24 C25 C27 C272 167.1(8) . . . . ?
C26 C25 C27 C273 103.9(8) . . . . ?
C24 C25 C27 C273 -73.1(8) . . . . ?
